data_4512119
loop_
_publ_author_name
'Vishnoi, Pratap'
'Walawalkar, Mrinalini G.'
'Murugavel, Ramaswamy'

_publ_section_title
;
 Containment of Polynitroaromatic Compounds in a Hydrogen Bonded
 Triarylbenzene Host
;
_journal_issue 11
_journal_name_full 'Crystal Growth &amp; Design'
_journal_page_first 5668
_journal_paper_doi 10.1021/cg500948h
_journal_volume 14
_journal_year 2014
_chemical_formula_moiety 'C30 H24 N6 O7'
_chemical_formula_sum 'C30 H24 N6 O7'
_chemical_formula_weight 580.55
_chemical_name_systematic
;
 ?
;
_space_group_IT_number 14
_symmetry_cell_setting monoclinic
_symmetry_space_group_name_Hall '-P 2yn'
_symmetry_space_group_name_H-M 'P 1 21/n 1'
_atom_sites_solution_hydrogens geom
_atom_sites_solution_primary direct
_atom_sites_solution_secondary difmap
_audit_creation_method SHELXL-97
_cell_angle_alpha 90.00
_cell_angle_beta 97.480(7)
_cell_angle_gamma 90.00
_cell_formula_units_Z 4
_cell_length_a 6.943(3)
_cell_length_b 14.503(5)
_cell_length_c 25.797(9)
_cell_measurement_temperature 150(2)
_cell_measurement_theta_max 25.4
_cell_measurement_theta_min 1.8
_cell_volume 2575.5(17)
_computing_cell_refinement 'CrystalClear-SM Expert 2.0 r4'
_computing_data_collection 'CrystalClear-SM Expert 2.0 r4 (Rigaku, 2009)'
_computing_data_reduction 'CrystalClear-SM Expert 2.0 r4'
_computing_molecular_graphics 'CrystalStructure 4.0 (Rigaku, 2010)'
_computing_publication_material 'CrystalStructure 4.0'
_computing_structure_refinement 'SHELXL97 (Sheldrick, 2008)'
_computing_structure_solution 'SHELXS86 (Sheldrick, 1985)'
_diffrn_ambient_temperature 150(2)
_diffrn_measured_fraction_theta_full 0.986
_diffrn_measured_fraction_theta_max 0.986
_diffrn_radiation_monochromator graphite
_diffrn_radiation_source 'fine-focus sealed tube'
_diffrn_radiation_type MoK\a
_diffrn_radiation_wavelength 0.71075
_diffrn_reflns_av_R_equivalents 0.0416
_diffrn_reflns_av_sigmaI/netI 0.0485
_diffrn_reflns_limit_h_max 8
_diffrn_reflns_limit_h_min -8
_diffrn_reflns_limit_k_max 17
_diffrn_reflns_limit_k_min -17
_diffrn_reflns_limit_l_max 30
_diffrn_reflns_limit_l_min -23
_diffrn_reflns_number 14899
_diffrn_reflns_theta_full 25.00
_diffrn_reflns_theta_max 25.00
_diffrn_reflns_theta_min 2.77
_exptl_absorpt_coefficient_mu 0.110
_exptl_absorpt_correction_T_max 1.000
_exptl_absorpt_correction_T_min 0.9870
_exptl_absorpt_correction_type multi-scan
_exptl_absorpt_process_details 'NUMABS (Rigaku, 1999)'
_exptl_crystal_colour Red
_exptl_crystal_density_diffrn 1.497
_exptl_crystal_density_method 'not measured'
_exptl_crystal_description Block
_exptl_crystal_F_000 1208
_exptl_crystal_size_max 0.12
_exptl_crystal_size_mid 0.10
_exptl_crystal_size_min 0.05
_refine_diff_density_max 0.235
_refine_diff_density_min -0.278
_refine_diff_density_rms 0.053
_refine_ls_extinction_method none
_refine_ls_goodness_of_fit_ref 1.086
_refine_ls_hydrogen_treatment mixed
_refine_ls_matrix_type full
_refine_ls_number_parameters 388
_refine_ls_number_reflns 4481
_refine_ls_number_restraints 0
_refine_ls_restrained_S_all 1.086
_refine_ls_R_factor_all 0.0674
_refine_ls_R_factor_gt 0.0553
_refine_ls_shift/su_max 0.000
_refine_ls_shift/su_mean 0.000
_refine_ls_structure_factor_coef Fsqd
_refine_ls_weighting_details 'calc w=1/[\s^2^(Fo^2^)+(0.0687P)^2^+0.6827P] where P=(Fo^2^+2Fc^2^)/3'
_refine_ls_weighting_scheme calc
_refine_ls_wR_factor_gt 0.1293
_refine_ls_wR_factor_ref 0.1382
_reflns_number_gt 3843
_reflns_number_total 4481
_reflns_threshold_expression >2sigma(I)
_cod_data_source_file cg500948h_si_002.cif
_cod_data_source_block 3_TAPB-TNP
_cod_depositor_comments
;
The following automatic conversions were performed:

'_exptl_absorpt_correction_type' value 'Multi-scan' changed to
'multi-scan' according to
/home/saulius/struct/COD-crude-data--automatic-downloads/rss-feeds/ACS/lib/dictionaries/cif_core.dic
dictionary named 'cif_core.dic' version 2.4.2 from 2011-04-26.

Automatic conversion script
Id: cif_fix_values 2827 2014-09-09 07:05:25Z andrius 

 Adding full bibliography for 4512117--4512120.cif.
;
_cod_original_sg_symbol_H-M P21/n
_cod_database_code 4512119

loop_
_symmetry_equiv_pos_as_xyz
'x, y, z'
'-x+1/2, y+1/2, -z+1/2'
'-x, -y, -z'
'x-1/2, -y-1/2, z-1/2'

loop_
_atom_site_label
_atom_site_type_symbol
_atom_site_fract_x
_atom_site_fract_y
_atom_site_fract_z
_atom_site_U_iso_or_equiv
_atom_site_adp_type
_atom_site_occupancy
_atom_site_symmetry_multiplicity
_atom_site_calc_flag
_atom_site_refinement_flags
O1 O -0.1102(2) 0.14862(10) 0.70555(6) 0.0255(4) Uani 1 1 d .
O2 O -0.2168(3) 0.30988(11) 0.74332(7) 0.0334(4) Uani 1 1 d .
O3 O -0.1339(2) 0.42769(10) 0.69978(7) 0.0295(4) Uani 1 1 d .
O4 O -0.2121(3) 0.41896(11) 0.51626(7) 0.0352(5) Uani 1 1 d .
O5 O -0.1906(3) 0.29038(11) 0.47439(7) 0.0333(4) Uani 1 1 d .
O6 O -0.0664(3) -0.00072(11) 0.64857(7) 0.0345(4) Uani 1 1 d .
O7 O -0.2012(3) 0.00517(11) 0.56825(7) 0.0353(5) Uani 1 1 d .
N1 N 0.3770(3) -0.19699(13) 0.65519(9) 0.0329(5) Uani 1 1 d .
N2 N 0.2322(3) 0.64360(13) 0.72568(8) 0.0257(5) Uani 1 1 d .
N3 N 0.1773(3) 0.37345(12) 0.28370(7) 0.0227(4) Uani 1 1 d .
N4 N -0.1701(3) 0.34433(12) 0.70298(8) 0.0229(4) Uani 1 1 d .
N5 N -0.1953(3) 0.33429(13) 0.51519(8) 0.0250(5) Uani 1 1 d .
N6 N -0.1368(3) 0.04215(13) 0.60986(8) 0.0244(5) Uani 1 1 d .
C1 C 0.3333(3) 0.17067(15) 0.57434(9) 0.0207(5) Uani 1 1 d .
C2 C 0.3203(3) 0.24560(14) 0.60779(9) 0.0213(5) Uani 1 1 d .
H2 H 0.3204 0.2343 0.6441 0.026 Uiso 1 1 calc R
C3 C 0.3072(3) 0.33634(14) 0.58972(9) 0.0196(5) Uani 1 1 d .
C4 C 0.3032(3) 0.35092(15) 0.53572(9) 0.0212(5) Uani 1 1 d .
H4 H 0.2941 0.4121 0.5225 0.025 Uiso 1 1 calc R
C5 C 0.3122(3) 0.27776(15) 0.50099(9) 0.0210(5) Uani 1 1 d .
C6 C 0.3287(3) 0.18794(15) 0.52065(9) 0.0217(5) Uani 1 1 d .
H6 H 0.3371 0.1378 0.4973 0.026 Uiso 1 1 calc R
C7 C 0.3446(3) 0.07535(14) 0.59503(9) 0.0206(5) Uani 1 1 d .
C8 C 0.2741(4) 0.00030(15) 0.56451(10) 0.0278(6) Uani 1 1 d .
H8 H 0.2174 0.0104 0.5294 0.033 Uiso 1 1 calc R
C9 C 0.2847(4) -0.08816(16) 0.58416(10) 0.0314(6) Uani 1 1 d .
H9 H 0.2339 -0.1378 0.5625 0.038 Uiso 1 1 calc R
C10 C 0.3681(3) -0.10605(15) 0.63494(10) 0.0255(5) Uani 1 1 d .
C11 C 0.4380(3) -0.03224(15) 0.66599(10) 0.0270(6) Uani 1 1 d .
H11 H 0.4941 -0.0428 0.7011 0.032 Uiso 1 1 calc R
C12 C 0.4265(3) 0.05676(16) 0.64627(9) 0.0246(5) Uani 1 1 d .
H12 H 0.4756 0.1063 0.6682 0.030 Uiso 1 1 calc R
C13 C 0.2892(3) 0.41520(14) 0.62560(9) 0.0202(5) Uani 1 1 d .
C14 C 0.3575(3) 0.41119(15) 0.67918(9) 0.0214(5) Uani 1 1 d .
H14 H 0.4159 0.3559 0.6933 0.026 Uiso 1 1 calc R
C15 C 0.3423(3) 0.48534(15) 0.71211(9) 0.0235(5) Uani 1 1 d .
H15 H 0.3894 0.4802 0.7483 0.028 Uiso 1 1 calc R
C16 C 0.2582(3) 0.56771(15) 0.69251(9) 0.0209(5) Uani 1 1 d .
C17 C 0.1887(3) 0.57264(15) 0.63933(9) 0.0218(5) Uani 1 1 d .
H17 H 0.1305 0.6281 0.6253 0.026 Uiso 1 1 calc R
C18 C 0.2033(3) 0.49824(14) 0.60682(9) 0.0212(5) Uani 1 1 d .
H18 H 0.1540 0.5034 0.5708 0.025 Uiso 1 1 calc R
C19 C 0.2945(3) 0.29685(14) 0.44375(9) 0.0207(5) Uani 1 1 d .
C20 C 0.3666(3) 0.37946(15) 0.42542(9) 0.0213(5) Uani 1 1 d .
H20 H 0.4394 0.4200 0.4494 0.026 Uiso 1 1 calc R
C21 C 0.3335(3) 0.40293(15) 0.37316(9) 0.0207(5) Uani 1 1 d .
H21 H 0.3819 0.4594 0.3614 0.025 Uiso 1 1 calc R
C22 C 0.2294(3) 0.34362(15) 0.33818(9) 0.0195(5) Uani 1 1 d .
C23 C 0.1658(3) 0.25887(15) 0.35422(9) 0.0220(5) Uani 1 1 d .
H23 H 0.1004 0.2171 0.3296 0.026 Uiso 1 1 calc R
C24 C 0.1990(3) 0.23606(15) 0.40681(9) 0.0223(5) Uani 1 1 d .
H24 H 0.1561 0.1780 0.4180 0.027 Uiso 1 1 calc R
C25 C -0.1375(3) 0.18940(15) 0.66217(9) 0.0205(5) Uani 1 1 d .
C26 C -0.1628(3) 0.28826(15) 0.65687(9) 0.0205(5) Uani 1 1 d .
C27 C -0.1785(3) 0.33455(15) 0.60984(9) 0.0210(5) Uani 1 1 d .
H27 H -0.1887 0.3999 0.6088 0.025 Uiso 1 1 calc R
C28 C -0.1792(3) 0.28472(15) 0.56439(9) 0.0213(5) Uani 1 1 d .
C29 C -0.1667(3) 0.18874(15) 0.56513(9) 0.0229(5) Uani 1 1 d .
H29 H -0.1726 0.1551 0.5334 0.027 Uiso 1 1 calc R
C30 C -0.1459(3) 0.14355(15) 0.61201(9) 0.0198(5) Uani 1 1 d .
H3W3 H 0.1975 0.4390 0.2795 0.080 Uiso 1 1 d .
H2W2 H 0.2558 0.6992 0.7100 0.080 Uiso 1 1 d .
H3W1 H 0.0326 0.3633 0.2725 0.080 Uiso 1 1 d .
H2W1 H 0.3201 0.6464 0.7550 0.080 Uiso 1 1 d .
H1W1 H 0.3680 -0.2428 0.6261 0.080 Uiso 1 1 d .
H3W2 H 0.2404 0.3482 0.2585 0.080 Uiso 1 1 d .
H1W2 H 0.4933 -0.2073 0.6797 0.080 Uiso 1 1 d .

loop_
_atom_site_aniso_label
_atom_site_aniso_U_11
_atom_site_aniso_U_22
_atom_site_aniso_U_33
_atom_site_aniso_U_23
_atom_site_aniso_U_13
_atom_site_aniso_U_12
O1 0.0328(9) 0.0268(9) 0.0173(10) 0.0045(7) 0.0048(7) 0.0040(7)
O2 0.0531(11) 0.0309(9) 0.0183(10) 0.0017(8) 0.0122(8) -0.0039(8)
O3 0.0416(10) 0.0197(9) 0.0270(10) -0.0014(7) 0.0037(7) -0.0031(7)
O4 0.0585(12) 0.0213(9) 0.0249(11) 0.0051(8) 0.0022(8) 0.0014(8)
O5 0.0518(11) 0.0321(10) 0.0160(10) 0.0000(8) 0.0046(8) -0.0005(8)
O6 0.0507(12) 0.0272(9) 0.0256(11) 0.0080(8) 0.0049(8) 0.0104(8)
O7 0.0526(12) 0.0265(9) 0.0256(11) -0.0068(8) 0.0002(8) -0.0023(8)
N1 0.0379(12) 0.0213(11) 0.0404(15) 0.0078(10) 0.0091(10) 0.0023(9)
N2 0.0296(11) 0.0263(11) 0.0212(12) -0.0057(9) 0.0035(8) -0.0003(8)
N3 0.0302(11) 0.0224(10) 0.0157(11) 0.0020(8) 0.0034(8) 0.0027(8)
N4 0.0269(11) 0.0222(11) 0.0190(12) -0.0008(9) 0.0011(8) -0.0006(8)
N5 0.0303(11) 0.0260(11) 0.0180(12) 0.0022(9) 0.0004(8) -0.0012(8)
N6 0.0296(11) 0.0229(10) 0.0215(12) 0.0007(9) 0.0062(8) 0.0003(8)
C1 0.0174(11) 0.0229(12) 0.0214(13) 0.0004(10) 0.0011(9) -0.0012(9)
C2 0.0216(12) 0.0234(12) 0.0183(13) 0.0022(10) 0.0007(9) -0.0008(9)
C3 0.0174(11) 0.0213(12) 0.0199(13) -0.0004(10) 0.0014(9) -0.0003(8)
C4 0.0240(12) 0.0196(12) 0.0202(13) 0.0040(10) 0.0034(9) 0.0001(9)
C5 0.0190(11) 0.0230(12) 0.0209(13) 0.0009(10) 0.0020(9) -0.0020(9)
C6 0.0236(12) 0.0202(12) 0.0213(13) -0.0008(10) 0.0022(9) 0.0007(9)
C7 0.0240(12) 0.0214(12) 0.0169(13) 0.0004(10) 0.0051(9) -0.0003(9)
C8 0.0408(15) 0.0250(13) 0.0175(14) 0.0015(11) 0.0039(11) -0.0008(10)
C9 0.0454(15) 0.0234(13) 0.0264(15) -0.0044(11) 0.0083(11) -0.0039(11)
C10 0.0276(13) 0.0205(12) 0.0302(15) 0.0046(11) 0.0106(10) 0.0029(9)
C11 0.0294(13) 0.0274(13) 0.0235(14) 0.0066(11) 0.0007(10) 0.0009(10)
C12 0.0283(13) 0.0252(12) 0.0199(13) 0.0005(10) 0.0015(10) -0.0022(9)
C13 0.0216(11) 0.0210(12) 0.0183(13) 0.0015(10) 0.0040(9) -0.0032(9)
C14 0.0235(12) 0.0218(12) 0.0182(13) 0.0010(10) 0.0011(9) 0.0014(9)
C15 0.0264(12) 0.0275(13) 0.0164(13) 0.0029(10) 0.0021(9) -0.0017(9)
C16 0.0212(12) 0.0222(12) 0.0205(13) -0.0039(10) 0.0067(9) -0.0031(9)
C17 0.0229(12) 0.0198(12) 0.0232(14) 0.0016(10) 0.0051(9) 0.0010(9)
C18 0.0218(12) 0.0250(12) 0.0169(13) 0.0017(10) 0.0028(9) -0.0012(9)
C19 0.0211(12) 0.0210(12) 0.0203(13) -0.0007(10) 0.0045(9) 0.0031(9)
C20 0.0229(12) 0.0227(12) 0.0178(13) -0.0025(10) 0.0011(9) -0.0014(9)
C21 0.0223(12) 0.0191(11) 0.0214(13) 0.0010(10) 0.0050(9) 0.0004(9)
C22 0.0230(12) 0.0224(12) 0.0138(12) 0.0008(10) 0.0049(9) 0.0063(9)
C23 0.0246(12) 0.0219(12) 0.0197(13) -0.0040(10) 0.0034(9) 0.0002(9)
C24 0.0246(12) 0.0187(11) 0.0240(14) 0.0023(10) 0.0049(10) 0.0002(9)
C25 0.0188(11) 0.0243(12) 0.0186(13) 0.0013(10) 0.0037(9) -0.0016(9)
C26 0.0221(12) 0.0245(12) 0.0147(12) -0.0007(10) 0.0013(9) -0.0018(9)
C27 0.0193(11) 0.0222(12) 0.0211(13) 0.0001(10) 0.0010(9) 0.0001(9)
C28 0.0221(12) 0.0248(12) 0.0167(13) 0.0043(10) 0.0009(9) 0.0000(9)
C29 0.0225(12) 0.0268(12) 0.0193(13) -0.0015(10) 0.0023(9) -0.0005(9)
C30 0.0197(11) 0.0212(11) 0.0183(13) 0.0027(10) 0.0026(9) 0.0011(9)

loop_
_atom_type_symbol
_atom_type_description
_atom_type_scat_dispersion_real
_atom_type_scat_dispersion_imag
_atom_type_scat_source
C C 0.0033 0.0016 'International Tables Vol C Tables 4.2.6.8 and 6.1.1.4'
H H 0.0000 0.0000 'International Tables Vol C Tables 4.2.6.8 and 6.1.1.4'
N N 0.0061 0.0033 'International Tables Vol C Tables 4.2.6.8 and 6.1.1.4'
O O 0.0106 0.0060 'International Tables Vol C Tables 4.2.6.8 and 6.1.1.4'

loop_
_geom_angle_atom_site_label_1
_geom_angle_atom_site_label_2
_geom_angle_atom_site_label_3
_geom_angle
O2 N4 O3 121.89(19)
O2 N4 C26 120.41(18)
O3 N4 C26 117.66(19)
O5 N5 O4 123.06(19)
O5 N5 C28 118.88(19)
O4 N5 C28 118.06(19)
O6 N6 O7 123.49(19)
O6 N6 C30 119.42(19)
O7 N6 C30 117.09(18)
C2 C1 C6 118.4(2)
C2 C1 C7 120.5(2)
C6 C1 C7 121.0(2)
C3 C2 C1 122.3(2)
C3 C2 H2 118.9
C1 C2 H2 118.9
C2 C3 C4 117.7(2)
C2 C3 C13 121.7(2)
C4 C3 C13 120.59(19)
C5 C4 C3 121.7(2)
C5 C4 H4 119.2
C3 C4 H4 119.2
C4 C5 C6 119.0(2)
C4 C5 C19 119.33(19)
C6 C5 C19 121.6(2)
C5 C6 C1 121.0(2)
C5 C6 H6 119.5
C1 C6 H6 119.5
C8 C7 C12 117.0(2)
C8 C7 C1 121.8(2)
C12 C7 C1 121.2(2)
C9 C8 C7 121.4(2)
C9 C8 H8 119.3
C7 C8 H8 119.3
C8 C9 C10 121.2(2)
C8 C9 H9 119.4
C10 C9 H9 119.4
C9 C10 C11 118.3(2)
C9 C10 N1 121.0(2)
C11 C10 N1 120.7(2)
C12 C11 C10 120.5(2)
C12 C11 H11 119.7
C10 C11 H11 119.7
C11 C12 C7 121.6(2)
C11 C12 H12 119.2
C7 C12 H12 119.2
C18 C13 C14 116.7(2)
C18 C13 C3 120.8(2)
C14 C13 C3 122.45(19)
C15 C14 C13 122.0(2)
C15 C14 H14 119.0
C13 C14 H14 119.0
C14 C15 C16 120.3(2)
C14 C15 H15 119.8
C16 C15 H15 119.8
C17 C16 C15 118.4(2)
C17 C16 N2 119.9(2)
C15 C16 N2 121.7(2)
C18 C17 C16 121.0(2)
C18 C17 H17 119.5
C16 C17 H17 119.5
C17 C18 C13 121.6(2)
C17 C18 H18 119.2
C13 C18 H18 119.2
C24 C19 C20 117.8(2)
C24 C19 C5 121.8(2)
C20 C19 C5 120.3(2)
C21 C20 C19 121.2(2)
C21 C20 H20 119.4
C19 C20 H20 119.4
C20 C21 C22 119.4(2)
C20 C21 H21 120.3
C22 C21 H21 120.3
C21 C22 C23 121.1(2)
C21 C22 N3 118.95(19)
C23 C22 N3 119.86(19)
C24 C23 C22 119.0(2)
C24 C23 H23 120.5
C22 C23 H23 120.5
C23 C24 C19 121.3(2)
C23 C24 H24 119.4
C19 C24 H24 119.4
O1 C25 C26 123.5(2)
O1 C25 C30 124.2(2)
C26 C25 C30 112.31(19)
C27 C26 N4 116.27(19)
C27 C26 C25 124.0(2)
N4 C26 C25 119.69(19)
C28 C27 C26 119.0(2)
C28 C27 H27 120.5
C26 C27 H27 120.5
C27 C28 C29 121.3(2)
C27 C28 N5 118.5(2)
C29 C28 N5 120.3(2)
C30 C29 C28 119.3(2)
C30 C29 H29 120.3
C28 C29 H29 120.3
C29 C30 C25 123.9(2)
C29 C30 N6 116.5(2)
C25 C30 N6 119.65(19)

loop_
_geom_bond_atom_site_label_1
_geom_bond_atom_site_label_2
_geom_bond_distance
O1 C25 1.258(3)
O2 N4 1.235(2)
O3 N4 1.240(2)
O4 N5 1.234(2)
O5 N5 1.234(2)
O6 N6 1.223(3)
O7 N6 1.231(3)
N1 C10 1.417(3)
N2 C16 1.420(3)
N3 C22 1.470(3)
N4 C26 1.447(3)
N5 C28 1.450(3)
N6 C30 1.473(3)
C1 C2 1.398(3)
C1 C6 1.404(3)
C1 C7 1.480(3)
C2 C3 1.395(3)
C2 H2 0.9500
C3 C4 1.406(3)
C3 C13 1.487(3)
C4 C5 1.395(3)
C4 H4 0.9500
C5 C6 1.397(3)
C5 C19 1.492(3)
C6 H6 0.9500
C7 C8 1.394(3)
C7 C12 1.396(3)
C8 C9 1.378(3)
C8 H8 0.9500
C9 C10 1.386(4)
C9 H9 0.9500
C10 C11 1.386(3)
C11 C12 1.386(3)
C11 H11 0.9500
C12 H12 0.9500
C13 C18 1.402(3)
C13 C14 1.403(3)
C14 C15 1.383(3)
C14 H14 0.9500
C15 C16 1.395(3)
C15 H15 0.9500
C16 C17 1.395(3)
C17 C18 1.378(3)
C17 H17 0.9500
C18 H18 0.9500
C19 C24 1.400(3)
C19 C20 1.404(3)
C20 C21 1.380(3)
C20 H20 0.9500
C21 C22 1.381(3)
C21 H21 0.9500
C22 C23 1.387(3)
C23 C24 1.386(3)
C23 H23 0.9500
C24 H24 0.9500
C25 C26 1.449(3)
C25 C30 1.449(3)
C26 C27 1.379(3)
C27 C28 1.377(3)
C27 H27 0.9500
C28 C29 1.395(3)
C29 C30 1.367(3)
C29 H29 0.9500

loop_
_geom_hbond_atom_site_label_D
_geom_hbond_atom_site_label_H
_geom_hbond_atom_site_label_A
_geom_hbond_distance_DH
_geom_hbond_distance_HA
_geom_hbond_distance_DA
_geom_hbond_angle_DHA
_geom_hbond_site_symmetry_A
N3 H3W3 O3 0.9690(18) 2.0690(17) 2.937(3) 148.10(12) 3_566
N2 H2W2 N1 0.9263(19) 2.299(2) 3.184(3) 159.80(13) 1_565
N3 H3W1 N2 1.0195(19) 1.848(2) 2.833(3) 161.39(12) 3_566
N2 H2W1 O1 0.9087(19) 2.1350(17) 2.971(3) 152.47(13) 2_556
N3 H3W2 O1 0.9069(19) 1.8203(17) 2.668(3) 154.59(12) 4_665
N3 H3W2 O2 0.9069(19) 2.3513(18) 2.982(3) 126.61(12) 4_665
N1 H1W2 O2 0.970(2) 2.3689(19) 3.290(3) 158.27(13) 2_546

loop_
_geom_torsion_atom_site_label_1
_geom_torsion_atom_site_label_2
_geom_torsion_atom_site_label_3
_geom_torsion_atom_site_label_4
_geom_torsion
C6 C1 C2 C3 -1.4(3)
C7 C1 C2 C3 -179.29(19)
C1 C2 C3 C4 1.3(3)
C1 C2 C3 C13 178.7(2)
C2 C3 C4 C5 -0.1(3)
C13 C3 C4 C5 -177.5(2)
C3 C4 C5 C6 -1.1(3)
C3 C4 C5 C19 176.10(19)
C4 C5 C6 C1 1.0(3)
C19 C5 C6 C1 -176.07(19)
C2 C1 C6 C5 0.2(3)
C7 C1 C6 C5 178.07(19)
C2 C1 C7 C8 151.2(2)
C6 C1 C7 C8 -26.7(3)
C2 C1 C7 C12 -28.6(3)
C6 C1 C7 C12 153.5(2)
C12 C7 C8 C9 0.1(4)
C1 C7 C8 C9 -179.8(2)
C7 C8 C9 C10 -0.7(4)
C8 C9 C10 C11 1.1(4)
C8 C9 C10 N1 179.3(2)
C9 C10 C11 C12 -0.9(3)
N1 C10 C11 C12 -179.1(2)
C10 C11 C12 C7 0.2(4)
C8 C7 C12 C11 0.2(3)
C1 C7 C12 C11 -180.0(2)
C2 C3 C13 C18 -155.1(2)
C4 C3 C13 C18 22.1(3)
C2 C3 C13 C14 25.4(3)
C4 C3 C13 C14 -157.3(2)
C18 C13 C14 C15 -0.3(3)
C3 C13 C14 C15 179.2(2)
C13 C14 C15 C16 -0.4(3)
C14 C15 C16 C17 0.7(3)
C14 C15 C16 N2 177.0(2)
C15 C16 C17 C18 -0.3(3)
N2 C16 C17 C18 -176.7(2)
C16 C17 C18 C13 -0.4(3)
C14 C13 C18 C17 0.7(3)
C3 C13 C18 C17 -178.8(2)
C4 C5 C19 C24 -144.2(2)
C6 C5 C19 C24 32.9(3)
C4 C5 C19 C20 32.8(3)
C6 C5 C19 C20 -150.1(2)
C24 C19 C20 C21 4.2(3)
C5 C19 C20 C21 -172.98(19)
C19 C20 C21 C22 -0.7(3)
C20 C21 C22 C23 -3.2(3)
C20 C21 C22 N3 173.64(19)
C21 C22 C23 C24 3.4(3)
N3 C22 C23 C24 -173.37(19)
C22 C23 C24 C19 0.2(3)
C20 C19 C24 C23 -3.9(3)
C5 C19 C24 C23 173.2(2)
O2 N4 C26 C27 157.6(2)
O3 N4 C26 C27 -20.2(3)
O2 N4 C26 C25 -23.2(3)
O3 N4 C26 C25 158.97(19)
O1 C25 C26 C27 175.0(2)
C30 C25 C26 C27 -4.6(3)
O1 C25 C26 N4 -4.1(3)
C30 C25 C26 N4 176.33(18)
N4 C26 C27 C28 -177.83(19)
C25 C26 C27 C28 3.1(3)
C26 C27 C28 C29 0.8(3)
C26 C27 C28 N5 -179.86(19)
O5 N5 C28 C27 178.00(19)
O4 N5 C28 C27 -1.6(3)
O5 N5 C28 C29 -2.6(3)
O4 N5 C28 C29 177.8(2)
C27 C28 C29 C30 -2.5(3)
N5 C28 C29 C30 178.09(19)
C28 C29 C30 C25 0.6(3)
C28 C29 C30 N6 179.03(19)
O1 C25 C30 C29 -176.9(2)
C26 C25 C30 C29 2.7(3)
O1 C25 C30 N6 4.7(3)
C26 C25 C30 N6 -175.65(18)
O6 N6 C30 C29 159.9(2)
O7 N6 C30 C29 -19.7(3)
O6 N6 C30 C25 -21.6(3)
O7 N6 C30 C25 158.8(2)
